data_2237020
loop_
_publ_author_name
'Pretorius, Carla'
'Venter, Johan A.'
'Roodt, Andreas'

_publ_section_title
;
 <i>trans</i>-Bis(1,3-diphenylpropane-1,3-dionato)(methanol)oxidovanadium(IV)
 methanol disolvate
;
_journal_coeditor_code SJ5267
_journal_issue 12
_journal_name_full 'Acta Crystallographica Section E'
_journal_page_first m1442
_journal_page_last m1443
_journal_paper_doi 10.1107/S1600536812044686
_journal_volume 68
_journal_year 2012
_chemical_formula_iupac '[V (C15 H11 O2)2 O (C H4 O)], 2C H4 O'
_chemical_formula_moiety 'C31 H26 O6 V, 2(C H4 O)'
_chemical_formula_sum 'C33 H34 O8 V'
_chemical_formula_weight 609.54
_chemical_name_common Bis(1,3-diphenylpropane-1,3-dionato)methanolato-oxidovanadium(IV)
_chemical_name_systematic
;
<i>trans</i>-Bis(1,3-diphenylpropane-1,3-dionato)(methanol)oxidovanadium(IV)
methanol disolvate
;
_space_group_IT_number 14
_symmetry_cell_setting monoclinic
_symmetry_space_group_name_Hall '-P 2ybc'
_symmetry_space_group_name_H-M 'P 1 21/c 1'
_atom_sites_solution_hydrogens geom
_atom_sites_solution_primary direct
_atom_sites_solution_secondary difmap
_audit_creation_method 'WinGX routine CIF_UPDATE'
_cell_angle_alpha 90
_cell_angle_beta 113.579(2)
_cell_angle_gamma 90
_cell_formula_units_Z 4
_cell_length_a 16.14110(10)
_cell_length_b 10.7450(6)
_cell_length_c 18.5378(13)
_cell_measurement_reflns_used 7652
_cell_measurement_temperature 100(2)
_cell_measurement_theta_max 27.7
_cell_measurement_theta_min 2.2
_cell_volume 2946.7(3)
_computing_cell_refinement 'SAINT-Plus (Bruker, 2008)'
_computing_data_collection 'APEX2 (Bruker, 2011)'
_computing_data_reduction 'SAINT-Plus (Bruker, 2008)'
_computing_molecular_graphics 'Mercury (Macrae <i>et al.</i>, 2008)'
_computing_publication_material
;
WinGX (Farrugia, 1999), publCIF (Westrip, 2010), PARST
(Nardelli, 1995) and
PLATON (Spek, 2009)
;
_computing_structure_refinement 'SHELXL97 (Sheldrick, 2008)'
_computing_structure_solution 'SHELXS97 (Sheldrick, 2008)'
_diffrn_ambient_temperature 100(2)
_diffrn_detector_area_resol_mean 512
_diffrn_measured_fraction_theta_full 0.999
_diffrn_measured_fraction_theta_max 0.999
_diffrn_measurement_device_type 'Bruker APEXII KappaCCD'
_diffrn_measurement_method '\f and \w scans'
_diffrn_radiation_monochromator graphite
_diffrn_radiation_source 'fine-focus sealed tube'
_diffrn_radiation_type MoK\a
_diffrn_radiation_wavelength 0.71073
_diffrn_reflns_av_R_equivalents 0.0455
_diffrn_reflns_limit_h_max 21
_diffrn_reflns_limit_h_min -21
_diffrn_reflns_limit_k_max 8
_diffrn_reflns_limit_k_min -14
_diffrn_reflns_limit_l_max 24
_diffrn_reflns_limit_l_min -24
_diffrn_reflns_number 38614
_diffrn_reflns_theta_full 28.28
_diffrn_reflns_theta_max 28.28
_diffrn_reflns_theta_min 2.24
_exptl_absorpt_coefficient_mu 0.388
_exptl_absorpt_correction_T_max 0.981
_exptl_absorpt_correction_T_min 0.968
_exptl_absorpt_correction_type multi-scan
_exptl_absorpt_process_details '(SADABS; Bruker, 2008)'
_exptl_crystal_colour red
_exptl_crystal_density_diffrn 1.374
_exptl_crystal_density_method 'not measured'
_exptl_crystal_description needle
_exptl_crystal_F_000 1276
_exptl_crystal_size_max 0.47
_exptl_crystal_size_mid 0.07
_exptl_crystal_size_min 0.05
_refine_diff_density_max 0.446
_refine_diff_density_min -0.429
_refine_ls_extinction_method none
_refine_ls_goodness_of_fit_ref 1.028
_refine_ls_hydrogen_treatment mixed
_refine_ls_matrix_type full
_refine_ls_number_constraints 0
_refine_ls_number_parameters 412
_refine_ls_number_reflns 7317
_refine_ls_number_restraints 0
_refine_ls_restrained_S_all 1.028
_refine_ls_R_factor_all 0.0627
_refine_ls_R_factor_gt 0.0414
_refine_ls_shift/su_max 0.001
_refine_ls_shift/su_mean 0
_refine_ls_structure_factor_coef Fsqd
_refine_ls_weighting_details 'calc w=1/[\s^2^(Fo^2^)+(0.0383P)^2^+2.0104P] where P=(Fo^2^+2Fc^2^)/3'
_refine_ls_weighting_scheme calc
_refine_ls_wR_factor_ref 0.1024
_reflns_number_gt 5545
_reflns_number_total 7317
_reflns_threshold_expression >2\s(I)
_cod_data_source_file sj5267.cif
_cod_data_source_block I
_cod_original_sg_symbol_H-M 'P 21/c'
_cod_database_code 2237020
_cod_database_fobs_code 2237020

loop_
_symmetry_equiv_pos_as_xyz
'x, y, z'
'-x, y+1/2, -z+1/2'
'-x, -y, -z'
'x, -y-1/2, z-1/2'

loop_
_atom_site_type_symbol
_atom_site_label
_atom_site_fract_x
_atom_site_fract_y
_atom_site_fract_z
_atom_site_U_iso_or_equiv
_atom_site_adp_type
_atom_site_calc_flag
_atom_site_refinement_flags
_atom_site_occupancy
C C1 0.36765(12) 0.39961(16) 0.05770(10) 0.0162(4) Uani d . 1
C C2 0.43706(12) 0.32029(17) 0.10546(11) 0.0173(4) Uani d . 1
C C3 0.42559(12) 0.20489(16) 0.13327(10) 0.0169(4) Uani d . 1
C C4 0.39167(12) 0.52183(16) 0.03351(11) 0.0167(4) Uani d . 1
C C5 0.33514(12) 0.57289(17) -0.03831(11) 0.0200(4) Uani d . 1
H H5 0.2826 0.529 -0.0715 0.024 Uiso calc R 1
C C6 0.35509(13) 0.68762(17) -0.06167(12) 0.0226(4) Uani d . 1
H H6 0.3166 0.7219 -0.111 0.027 Uiso calc R 1
C C7 0.43106(13) 0.75208(17) -0.01303(12) 0.0234(4) Uani d . 1
H H7 0.4441 0.8312 -0.0288 0.028 Uiso calc R 1
C C8 0.48820(13) 0.70229(17) 0.05840(12) 0.0246(4) Uani d . 1
H H8 0.5405 0.7469 0.0913 0.03 Uiso calc R 1
C C9 0.46897(13) 0.58668(17) 0.08203(11) 0.0218(4) Uani d . 1
H H9 0.5082 0.552 0.1309 0.026 Uiso calc R 1
C C10 0.50605(12) 0.12914(17) 0.18099(10) 0.0177(4) Uani d . 1
C C11 0.58991(13) 0.18430(19) 0.22357(11) 0.0226(4) Uani d . 1
H H11 0.5958 0.2723 0.2241 0.027 Uiso calc R 1
C C12 0.66476(13) 0.1110(2) 0.26513(12) 0.0274(5) Uani d . 1
H H12 0.7216 0.1492 0.2937 0.033 Uiso calc R 1
C C13 0.65718(14) -0.0174(2) 0.26531(12) 0.0278(5) Uani d . 1
H H13 0.7086 -0.0672 0.2938 0.033 Uiso calc R 1
C C14 0.57377(14) -0.07296(19) 0.22355(12) 0.0252(4) Uani d . 1
H H14 0.5682 -0.161 0.2236 0.03 Uiso calc R 1
C C15 0.49862(13) -0.00043(17) 0.18183(11) 0.0205(4) Uani d . 1
H H15 0.4418 -0.0391 0.1537 0.025 Uiso calc R 1
C C16 0.11816(12) -0.00936(16) -0.01969(11) 0.0161(4) Uani d . 1
C C17 0.05536(12) 0.05557(16) -0.08338(11) 0.0179(4) Uani d . 1
C C18 0.05763(12) 0.18349(16) -0.09553(10) 0.0159(4) Uani d . 1
C C19 0.11005(12) -0.14649(16) -0.01373(10) 0.0157(4) Uani d . 1
C C20 0.18785(12) -0.21569(16) 0.02779(10) 0.0172(4) Uani d . 1
H H20 0.2441 -0.1745 0.0539 0.021 Uiso calc R 1
C C21 0.18344(13) -0.34458(17) 0.03109(11) 0.0191(4) Uani d . 1
H H21 0.2367 -0.3911 0.0592 0.023 Uiso calc R 1
C C22 0.10189(13) -0.40532(17) -0.00637(11) 0.0209(4) Uani d . 1
H H22 0.0993 -0.4936 -0.0049 0.025 Uiso calc R 1
C C23 0.02358(13) -0.33711(17) -0.04628(11) 0.0213(4) Uani d . 1
H H23 -0.0327 -0.3787 -0.0711 0.026 Uiso calc R 1
C C24 0.02754(12) -0.20826(16) -0.04996(11) 0.0178(4) Uani d . 1
H H24 -0.0261 -0.162 -0.0772 0.021 Uiso calc R 1
C C25 -0.01309(12) 0.24140(16) -0.16673(11) 0.0173(4) Uani d . 1
C C26 -0.05067(12) 0.17798(17) -0.23829(11) 0.0200(4) Uani d . 1
H H26 -0.0338 0.0942 -0.2417 0.024 Uiso calc R 1
C C27 -0.11255(13) 0.23700(19) -0.30452(11) 0.0237(4) Uani d . 1
H H27 -0.1369 0.1943 -0.3534 0.028 Uiso calc R 1
C C28 -0.13888(13) 0.35818(19) -0.29931(12) 0.0253(4) Uani d . 1
H H28 -0.1816 0.3982 -0.3446 0.03 Uiso calc R 1
C C29 -0.10314(13) 0.42114(18) -0.22823(12) 0.0255(4) Uani d . 1
H H29 -0.1222 0.5036 -0.2245 0.031 Uiso calc R 1
C C30 -0.03947(12) 0.36340(17) -0.16254(11) 0.0211(4) Uani d . 1
H H30 -0.0137 0.4076 -0.1142 0.025 Uiso calc R 1
C C31 0.33537(13) 0.05156(17) -0.04292(12) 0.0227(4) Uani d . 1
H H31A 0.3045 -0.0252 -0.0393 0.034 Uiso calc R 1
H H31B 0.3928 0.0584 0.0031 0.034 Uiso calc R 1
H H31C 0.3471 0.0497 -0.0909 0.034 Uiso calc R 1
C C32 0.17157(17) 0.2844(3) -0.21685(16) 0.0405(6) Uani d . 1
C C33 0.24944(16) -0.0441(2) 0.22012(13) 0.0351(5) Uani d . 1
H H33A 0.2382 -0.078 0.2645 0.053 Uiso calc R 1
H H33B 0.264 -0.1122 0.192 0.053 Uiso calc R 1
H H33C 0.1953 -0.0006 0.1842 0.053 Uiso calc R 1
O O1 0.19196(8) 0.26454(12) 0.11198(8) 0.0212(3) Uani d . 1
O O2 0.28326(8) 0.37464(11) 0.03141(7) 0.0186(3) Uani d . 1
O O3 0.34775(8) 0.15408(11) 0.11931(7) 0.0182(3) Uani d . 1
O O4 0.18704(8) 0.04098(11) 0.03497(7) 0.0188(3) Uani d . 1
O O5 0.11722(8) 0.25860(11) -0.04987(7) 0.0181(3) Uani d . 1
O O6 0.27966(9) 0.15603(13) -0.04550(8) 0.0239(3) Uani d . 1
O O7 0.26609(11) 0.29178(17) -0.16870(10) 0.0416(4) Uani d . 1
O O8 0.32366(10) 0.04114(15) 0.24890(9) 0.0311(3) Uani d . 1
V V1 0.22608(2) 0.21767(3) 0.046818(18) 0.01557(9) Uani d . 1
H H2 0.4932(14) 0.3447(18) 0.1177(11) 0.017(5) Uiso d . 1
H H6A 0.2815(17) 0.203(2) -0.0798(15) 0.041(7) Uiso d . 1
H H7A 0.2918(18) 0.340(3) -0.1908(16) 0.052(8) Uiso d . 1
H H8A 0.3325(19) 0.078(3) 0.2091(18) 0.065(9) Uiso d . 1
H H17 0.0095(13) 0.0099(18) -0.1201(12) 0.018(5) Uiso d . 1
H H32A 0.1461(18) 0.210(2) -0.1987(15) 0.049(7) Uiso d . 1
H H32B 0.1601(19) 0.273(3) -0.2725(19) 0.066(9) Uiso d . 1
H H32C 0.1388(17) 0.365(2) -0.2115(15) 0.045(7) Uiso d . 1

loop_
_atom_site_aniso_label
_atom_site_aniso_U_11
_atom_site_aniso_U_22
_atom_site_aniso_U_33
_atom_site_aniso_U_12
_atom_site_aniso_U_13
_atom_site_aniso_U_23
C1 0.0170(9) 0.0157(8) 0.0157(9) -0.0014(7) 0.0065(7) -0.0038(7)
C2 0.0115(9) 0.0199(9) 0.0188(9) -0.0003(7) 0.0044(7) -0.0004(7)
C3 0.0156(9) 0.0194(9) 0.0144(9) 0.0002(7) 0.0049(7) -0.0023(7)
C4 0.0149(9) 0.0147(8) 0.0223(9) 0.0013(7) 0.0091(8) -0.0006(7)
C5 0.0154(9) 0.0204(9) 0.0238(10) -0.0005(7) 0.0074(8) -0.0007(8)
C6 0.0203(10) 0.0221(9) 0.0266(10) 0.0050(8) 0.0107(8) 0.0062(8)
C7 0.0243(10) 0.0169(9) 0.0342(11) 0.0005(8) 0.0173(9) 0.0025(8)
C8 0.0222(10) 0.0211(9) 0.0301(11) -0.0057(8) 0.0100(9) -0.0044(8)
C9 0.0216(10) 0.0208(9) 0.0203(10) -0.0014(8) 0.0056(8) -0.0010(7)
C10 0.0161(9) 0.0209(9) 0.0155(9) 0.0028(7) 0.0057(7) 0.0029(7)
C11 0.0199(10) 0.0251(9) 0.0197(10) 0.0005(8) 0.0046(8) 0.0049(8)
C12 0.0173(10) 0.0373(12) 0.0226(10) 0.0020(9) 0.0027(8) 0.0070(9)
C13 0.0238(10) 0.0364(11) 0.0225(10) 0.0135(9) 0.0086(9) 0.0113(9)
C14 0.0306(11) 0.0234(10) 0.0227(10) 0.0067(8) 0.0119(9) 0.0064(8)
C15 0.0201(9) 0.0225(9) 0.0172(9) 0.0014(8) 0.0057(8) 0.0020(7)
C16 0.0137(8) 0.0160(8) 0.0189(9) -0.0006(7) 0.0070(7) -0.0018(7)
C17 0.0162(9) 0.0159(8) 0.0178(9) -0.0017(7) 0.0028(8) -0.0024(7)
C18 0.0136(8) 0.0189(8) 0.0149(9) 0.0012(7) 0.0053(7) -0.0017(7)
C19 0.0180(9) 0.0145(8) 0.0148(9) 0.0004(7) 0.0067(7) 0.0000(7)
C20 0.0156(9) 0.0186(8) 0.0160(9) -0.0013(7) 0.0049(7) -0.0009(7)
C21 0.0200(9) 0.0187(9) 0.0199(9) 0.0055(7) 0.0091(8) 0.0037(7)
C22 0.0270(10) 0.0147(8) 0.0224(10) -0.0009(8) 0.0112(8) 0.0015(7)
C23 0.0208(9) 0.0192(9) 0.0238(10) -0.0042(8) 0.0090(8) -0.0010(8)
C24 0.0167(9) 0.0182(8) 0.0180(9) 0.0016(7) 0.0065(7) 0.0006(7)
C25 0.0142(9) 0.0178(8) 0.0176(9) -0.0004(7) 0.0040(7) 0.0016(7)
C26 0.0178(9) 0.0194(9) 0.0213(10) -0.0010(7) 0.0064(8) -0.0011(7)
C27 0.0181(10) 0.0332(11) 0.0166(9) -0.0029(8) 0.0036(8) 0.0004(8)
C28 0.0179(9) 0.0318(11) 0.0222(10) 0.0022(8) 0.0038(8) 0.0095(8)
C29 0.0223(10) 0.0201(9) 0.0296(11) 0.0048(8) 0.0058(9) 0.0061(8)
C30 0.0192(9) 0.0196(9) 0.0203(10) 0.0002(7) 0.0036(8) 0.0001(7)
C31 0.0214(10) 0.0191(9) 0.0273(10) 0.0017(8) 0.0095(8) -0.0016(8)
C32 0.0373(14) 0.0536(16) 0.0319(13) -0.0119(12) 0.0153(11) -0.0011(12)
C33 0.0395(13) 0.0309(11) 0.0319(12) -0.0014(10) 0.0111(10) 0.0019(9)
O1 0.0164(6) 0.0228(7) 0.0219(7) -0.0014(5) 0.0050(6) -0.0022(5)
O2 0.0136(6) 0.0157(6) 0.0228(7) -0.0008(5) 0.0035(5) -0.0003(5)
O3 0.0140(6) 0.0173(6) 0.0200(7) -0.0010(5) 0.0034(5) 0.0016(5)
O4 0.0170(6) 0.0152(6) 0.0184(7) -0.0024(5) 0.0009(5) 0.0010(5)
O5 0.0153(6) 0.0155(6) 0.0188(7) -0.0003(5) 0.0019(5) -0.0004(5)
O6 0.0289(8) 0.0198(7) 0.0249(7) 0.0063(6) 0.0129(6) 0.0057(6)
O7 0.0356(9) 0.0487(10) 0.0377(10) -0.0030(8) 0.0115(8) 0.0180(8)
O8 0.0288(8) 0.0391(9) 0.0259(8) 0.0001(7) 0.0113(7) 0.0019(7)
V1 0.01259(15) 0.01394(14) 0.01701(16) -0.00089(12) 0.00259(12) -0.00022(12)

loop_
_atom_type_symbol
_atom_type_description
_atom_type_scat_dispersion_real
_atom_type_scat_dispersion_imag
_atom_type_scat_source
C C 0.0033 0.0016 'International Tables Vol C Tables 4.2.6.8 and 6.1.1.4'
H H 0 0 'International Tables Vol C Tables 4.2.6.8 and 6.1.1.4'
O O 0.0106 0.006 'International Tables Vol C Tables 4.2.6.8 and 6.1.1.4'
V V 0.3005 0.5294 'International Tables Vol C Tables 4.2.6.8 and 6.1.1.4'

loop_
_geom_angle_atom_site_label_1
_geom_angle_atom_site_label_2
_geom_angle_atom_site_label_3
_geom_angle_site_symmetry_1
_geom_angle_site_symmetry_3
_geom_angle
O2 C1 C2 . . 124.94(16)
O2 C1 C4 . . 115.89(15)
C2 C1 C4 . . 119.16(16)
C3 C2 C1 . . 125.94(17)
C3 C2 H2 . . 116.6(13)
C1 C2 H2 . . 117.4(13)
O3 C3 C2 1 . 124.48(16)
O3 C3 C2 . . 124.48(16)
O3 C3 C10 1 . 115.71(15)
O3 C3 C10 . . 115.71(15)
C2 C3 C10 . . 119.79(16)
C5 C4 C9 . . 119.63(17)
C5 C4 C1 . . 119.09(16)
C9 C4 C1 . . 121.27(16)
C6 C5 C4 . . 120.29(17)
C6 C5 H5 . . 119.9
C4 C5 H5 . . 119.9
C7 C6 C5 . . 119.86(18)
C7 C6 H6 . . 120.1
C5 C6 H6 . . 120.1
C6 C7 C8 . . 120.56(18)
C6 C7 H7 . . 119.7
C8 C7 H7 . . 119.7
C7 C8 C9 . . 119.92(18)
C7 C8 H8 . . 120
C9 C8 H8 . . 120
C8 C9 C4 . . 119.74(18)
C8 C9 H9 . . 120.1
C4 C9 H9 . . 120.1
C11 C10 C15 . . 118.96(17)
C11 C10 C3 . . 121.47(16)
C15 C10 C3 . . 119.55(16)
C12 C11 C10 . . 120.26(18)
C12 C11 H11 . . 119.9
C10 C11 H11 . . 119.9
C13 C12 C11 . . 120.54(19)
C13 C12 H12 . . 119.7
C11 C12 H12 . . 119.7
C12 C13 C14 . . 119.54(18)
C12 C13 H13 . . 120.2
C14 C13 H13 . . 120.2
C15 C14 C13 . . 120.31(18)
C15 C14 H14 . . 119.8
C13 C14 H14 . . 119.8
C14 C15 C10 . . 120.38(18)
C14 C15 H15 . . 119.8
C10 C15 H15 . . 119.8
O4 C16 C17 . . 124.21(16)
O4 C16 C19 . . 115.61(15)
C17 C16 C19 . . 120.13(16)
C18 C17 C16 . . 124.84(17)
C18 C17 H17 . . 118.1(12)
C16 C17 H17 . . 117.1(12)
O5 C18 C17 . . 125.10(16)
O5 C18 C25 . . 115.35(15)
C17 C18 C25 . . 119.55(16)
C20 C19 C24 . . 119.11(16)
C20 C19 C16 . . 118.82(16)
C24 C19 C16 . . 122.05(16)
C21 C20 C19 . . 120.30(17)
C21 C20 H20 . . 119.8
C19 C20 H20 . . 119.8
C22 C21 C20 . . 120.26(17)
C22 C21 H21 . . 119.9
C20 C21 H21 . . 119.9
C21 C22 C23 . . 119.92(17)
C21 C22 H22 . . 120
C23 C22 H22 . . 120
C24 C23 C22 . . 120.10(17)
C24 C23 H23 . . 120
C22 C23 H23 . . 120
C23 C24 C19 . . 120.27(17)
C23 C24 H24 . . 119.9
C19 C24 H24 . . 119.9
C30 C25 C26 . . 119.14(17)
C30 C25 C18 . . 119.14(16)
C26 C25 C18 . . 121.66(16)
C27 C26 C25 . . 120.20(17)
C27 C26 H26 . . 119.9
C25 C26 H26 . . 119.9
C28 C27 C26 . . 120.01(18)
C28 C27 H27 . . 120
C26 C27 H27 . . 120
C27 C28 C29 . . 120.19(18)
C27 C28 H28 . . 119.9
C29 C28 H28 . . 119.9
C28 C29 C30 . . 119.81(18)
C28 C29 H29 . . 120.1
C30 C29 H29 . . 120.1
C29 C30 C25 . . 120.60(18)
C29 C30 H30 . . 119.7
C25 C30 H30 . . 119.7
O6 C31 H31A . . 109.5
O6 C31 H31B . . 109.5
H31A C31 H31B . . 109.5
O6 C31 H31C . . 109.5
H31A C31 H31C . . 109.5
H31B C31 H31C . . 109.5
O7 C32 H32A 1 . 108.0(15)
O7 C32 H32A . . 108.0(15)
O7 C32 H32B 1 . 111.6(17)
O7 C32 H32B . . 111.6(17)
H32A C32 H32B . . 109(2)
O7 C32 H32C 1 . 110.7(14)
O7 C32 H32C . . 110.7(14)
H32A C32 H32C . . 110(2)
H32B C32 H32C . . 108(2)
O8 C33 H33A . . 109.5
O8 C33 H33B . . 109.5
H33A C33 H33B . . 109.5
O8 C33 H33C . . 109.5
H33A C33 H33C . . 109.5
H33B C33 H33C . . 109.5
C1 O2 V1 . . 127.28(11)
C3 O3 V1 . . 126.95(11)
C16 O4 V1 . . 128.73(11)
C18 O5 V1 . . 127.87(11)
C31 O6 V1 . . 128.35(12)
C31 O6 H6A . . 107.1(18)
V1 O6 H6A . . 122.5(18)
C32 O7 H7A . . 109.3(18)
C33 O8 H8A . . 111.0(19)
O1 V1 O4 . . 101.25(6)
O1 V1 O5 . . 99.43(6)
O4 V1 O5 . . 89.13(5)
O1 V1 O2 . . 99.25(6)
O4 V1 O2 . . 159.47(6)
O5 V1 O2 . . 88.66(5)
O1 V1 O3 . 1 98.18(6)
O4 V1 O3 . 1 86.02(5)
O5 V1 O3 . 1 162.32(5)
O2 V1 O3 . 1 89.94(5)
O1 V1 O3 . . 98.18(6)
O4 V1 O3 . . 86.02(5)
O5 V1 O3 . . 162.32(5)
O2 V1 O3 . . 89.94(5)
O3 V1 O3 1 . 0.00(12)
O1 V1 O6 . . 177.74(6)
O4 V1 O6 . . 80.77(5)
O5 V1 O6 . . 81.56(5)
O2 V1 O6 . . 78.71(5)
O3 V1 O6 1 . 80.89(5)
O3 V1 O6 . . 80.89(5)

loop_
_geom_bond_atom_site_label_1
_geom_bond_atom_site_label_2
_geom_bond_site_symmetry_2
_geom_bond_distance
_geom_bond_publ_flag
C1 O2 . 1.278(2) ?
C1 C2 . 1.404(2) ?
C1 C4 . 1.488(2) ?
C2 C3 . 1.383(3) ?
C2 H2 . 0.88(2) ?
C3 O3 1 1.298(2) ?
C3 O3 . 1.298(2) ?
C3 C10 . 1.487(2) ?
C4 C5 . 1.391(3) ?
C4 C9 . 1.398(3) ?
C5 C6 . 1.387(3) ?
C5 H5 . 0.95 ?
C6 C7 . 1.383(3) ?
C6 H6 . 0.95 ?
C7 C8 . 1.383(3) ?
C7 H7 . 0.95 ?
C8 C9 . 1.393(3) ?
C8 H8 . 0.95 ?
C9 H9 . 0.95 ?
C10 C11 . 1.397(3) ?
C10 C15 . 1.398(2) ?
C11 C12 . 1.389(3) ?
C11 H11 . 0.95 ?
C12 C13 . 1.385(3) ?
C12 H12 . 0.95 ?
C13 C14 . 1.391(3) ?
C13 H13 . 0.95 ?
C14 C15 . 1.388(3) ?
C14 H14 . 0.95 ?
C15 H15 . 0.95 ?
C16 O4 . 1.286(2) ?
C16 C17 . 1.397(2) ?
C16 C19 . 1.487(2) ?
C17 C18 . 1.396(2) ?
C17 H17 . 0.92(2) ?
C18 O5 . 1.281(2) ?
C18 C25 . 1.492(2) ?
C19 C20 . 1.396(2) ?
C19 C24 . 1.396(2) ?
C20 C21 . 1.389(2) ?
C20 H20 . 0.95 ?
C21 C22 . 1.382(3) ?
C21 H21 . 0.95 ?
C22 C23 . 1.391(3) ?
C22 H22 . 0.95 ?
C23 C24 . 1.389(2) ?
C23 H23 . 0.95 ?
C24 H24 . 0.95 ?
C25 C30 . 1.390(2) ?
C25 C26 . 1.396(3) ?
C26 C27 . 1.388(3) ?
C26 H26 . 0.95 ?
C27 C28 . 1.385(3) ?
C27 H27 . 0.95 ?
C28 C29 . 1.385(3) ?
C28 H28 . 0.95 ?
C29 C30 . 1.387(3) ?
C29 H29 . 0.95 ?
C30 H30 . 0.95 ?
C31 O6 . 1.427(2) ?
C31 H31A . 0.98 ?
C31 H31B . 0.98 ?
C31 H31C . 0.98 ?
C32 O7 1 1.429(3) ?
C32 O7 . 1.429(3) ?
C32 H32A . 1.02(3) ?
C32 H32B . 0.98(3) ?
C32 H32C . 1.04(3) ?
C33 O8 . 1.431(3) ?
C33 H33A . 0.98 ?
C33 H33B . 0.98 ?
C33 H33C . 0.98 ?
O1 V1 . 1.5965(13) y
O2 V1 . 1.9972(12) y
O3 V1 . 2.0045(12) y
O4 V1 . 1.9847(12) y
O5 V1 . 1.9935(12) y
O6 V1 . 2.3020(15) y
O6 H6A . 0.82(3) ?
O7 H7A . 0.87(3) ?
O8 H8A . 0.90(3) ?
V1 O3 1 2.0045(12) ?

loop_
_geom_hbond_atom_site_label_D
_geom_hbond_atom_site_label_H
_geom_hbond_atom_site_label_A
_geom_hbond_site_symmetry_A
_geom_hbond_distance_DH
_geom_hbond_distance_HA
_geom_hbond_distance_DA
_geom_hbond_angle_DHA
O6 H6A O7 1 0.82(3) 1.83(3) 2.644(2) 169(3)
O7 H7A O8 4_565 0.87(3) 1.90(3) 2.749(2) 168(3)
O8 H8A O3 1 0.90(3) 1.96(3) 2.853(2) 178(3)
C13 H13 O1 2_645 0.95 2.58 3.487(2) 159.9
C32 H32B O1 4_565 0.98(3) 2.43(3) 3.360(3) 159(2)
